data_2222842
loop_
_publ_author_name
'Xu, Zhouqing'
'Sun, Yanchun'
'Yang, Lei'
'Wang, Qiang'

_publ_section_title
;
 10-Benzyl-10<i>H</i>-phenothiazine 9-oxide
;
_journal_coeditor_code PV2174
_journal_issue 8
_journal_name_full 'Acta Crystallographica Section E'
_journal_page_first o1799
_journal_paper_doi 10.1107/S160053680902577X
_journal_volume 65
_journal_year 2009
_chemical_formula_iupac 'C19 H15 N O S'
_chemical_formula_moiety 'C19 H15 N O S'
_chemical_formula_sum 'C19 H15 N O S'
_chemical_formula_weight 305.38
_chemical_name_systematic
;
10-Benzyl-10<i>H</i>-phenothiazine 9-oxide
;
_space_group_IT_number 14
_symmetry_cell_setting monoclinic
_symmetry_space_group_name_Hall '-P 2yn'
_symmetry_space_group_name_H-M 'P 1 21/n 1'
_atom_sites_solution_hydrogens geom
_atom_sites_solution_primary direct
_atom_sites_solution_secondary difmap
_audit_creation_method SHELXL-97
_cell_angle_alpha 90.00
_cell_angle_beta 94.6140(10)
_cell_angle_gamma 90.00
_cell_formula_units_Z 4
_cell_length_a 6.2819(4)
_cell_length_b 11.9259(8)
_cell_length_c 20.3220(14)
_cell_measurement_reflns_used 1664
_cell_measurement_temperature 296(2)
_cell_measurement_theta_max 22.19
_cell_measurement_theta_min 2.64
_cell_volume 1517.54(18)
_computing_cell_refinement 'SAINT (Bruker, 2003)'
_computing_data_collection 'APEX2 (Bruker, 2003)'
_computing_data_reduction 'SAINT (Bruker, 2001)'
_computing_molecular_graphics 'SHELXTL (Sheldrick, 2008)'
_computing_publication_material 'SHELXTL (Sheldrick, 2008)'
_computing_structure_refinement 'SHELXL97 (Sheldrick, 2008)'
_computing_structure_solution 'SHELXS97 (Sheldrick, 2008)'
_diffrn_ambient_temperature 296(2)
_diffrn_measured_fraction_theta_full 1.000
_diffrn_measured_fraction_theta_max 1.000
_diffrn_measurement_device_type 'Bruker SMART CCD area-detector'
_diffrn_measurement_method '\f and \w'
_diffrn_radiation_monochromator graphite
_diffrn_radiation_source 'fine-focus sealed tube'
_diffrn_radiation_type MoK\a
_diffrn_radiation_wavelength 0.71073
_diffrn_reflns_av_R_equivalents 0.0317
_diffrn_reflns_av_sigmaI/netI 0.0335
_diffrn_reflns_limit_h_max 6
_diffrn_reflns_limit_h_min -7
_diffrn_reflns_limit_k_max 13
_diffrn_reflns_limit_k_min -13
_diffrn_reflns_limit_l_max 23
_diffrn_reflns_limit_l_min -23
_diffrn_reflns_number 7251
_diffrn_reflns_theta_full 24.45
_diffrn_reflns_theta_max 24.45
_diffrn_reflns_theta_min 1.98
_exptl_absorpt_coefficient_mu 0.214
_exptl_absorpt_correction_T_max 0.9605
_exptl_absorpt_correction_T_min 0.9386
_exptl_absorpt_correction_type multi-scan
_exptl_absorpt_process_details '(SADABS; Sheldrick, 2003)'
_exptl_crystal_colour yellow
_exptl_crystal_density_diffrn 1.337
_exptl_crystal_density_method 'not measured'
_exptl_crystal_description block
_exptl_crystal_F_000 640
_exptl_crystal_size_max 0.30
_exptl_crystal_size_mid 0.22
_exptl_crystal_size_min 0.19
_refine_diff_density_max 0.165
_refine_diff_density_min -0.226
_refine_ls_extinction_method none
_refine_ls_goodness_of_fit_ref 1.017
_refine_ls_hydrogen_treatment constr
_refine_ls_matrix_type full
_refine_ls_number_parameters 199
_refine_ls_number_reflns 2511
_refine_ls_number_restraints 0
_refine_ls_restrained_S_all 1.017
_refine_ls_R_factor_all 0.0551
_refine_ls_R_factor_gt 0.0364
_refine_ls_shift/su_max 0.001
_refine_ls_shift/su_mean 0.000
_refine_ls_structure_factor_coef Fsqd
_refine_ls_weighting_details 'calc w=1/[\s^2^(Fo^2^)+(0.0425P)^2^+0.2518P] where P=(Fo^2^+2Fc^2^)/3'
_refine_ls_weighting_scheme calc
_refine_ls_wR_factor_gt 0.0847
_refine_ls_wR_factor_ref 0.0943
_reflns_number_gt 1872
_reflns_number_total 2511
_reflns_threshold_expression I>2\s(I)
_cod_data_source_file pv2174.cif
_cod_data_source_block I
_cod_depositor_comments
;
The following automatic conversions were performed:
'_symmetry_cell_setting' value 'Monoclinic' changed to 'monoclinic'
according to '/home/saulius/struct/CIF-dictionaries/cif_core.dic'
dictionary named 'cif_core.dic' version 2.4.1 from
2010-06-29.

'_refine_ls_hydrogen_treatment' value 'Constr' changed to
'constr' according to '/home/saulius/struct/CIF-dictionaries/cif_core.dic'
dictionary named 'cif_core.dic' version 2.4.1 from 2010-06-29.

Automatic conversion script
Id: cif_fix_enum 1527 2010-12-29 10:47:43Z saulius 

The following automatic conversions were performed:

'_symmetry_cell_setting' value 'Monoclinic' changed to 'monoclinic'
according to /home/saulius/struct/CIF-dictionaries/cif_core.dic
dictionary named 'cif_core.dic' version 2.4.1 from
2010-06-29.

'_refine_ls_hydrogen_treatment' value 'Constr' changed
to 'constr' according to
/home/saulius/struct/CIF-dictionaries/cif_core.dic dictionary named
'cif_core.dic' version 2.4.1 from 2010-06-29.

Automatic conversion script
Id: cif_fix_values 1715 2011-07-08 13:25:40Z adriana 
;
_cod_original_sg_symbol_H-M 'P 21/n'
_cod_database_code 2222842
_cod_database_fobs_code 2222842

loop_
_symmetry_equiv_pos_as_xyz
'x, y, z'
'-x+1/2, y+1/2, -z+1/2'
'-x, -y, -z'
'x-1/2, -y-1/2, z-1/2'

loop_
_atom_site_type_symbol
_atom_site_label
_atom_site_fract_x
_atom_site_fract_y
_atom_site_fract_z
_atom_site_U_iso_or_equiv
_atom_site_adp_type
_atom_site_calc_flag
_atom_site_refinement_flags
_atom_site_occupancy
_atom_site_disorder_assembly
_atom_site_disorder_group
N N1 0.2291(2) 0.28879(12) 0.65659(8) 0.0377(4) Uani d . 1 . .
O O1 0.2735(3) -0.01747(11) 0.65821(7) 0.0601(4) Uani d . 1 . .
S S1 0.11841(9) 0.04344(4) 0.61145(3) 0.04963(19) Uani d . 1 . .
C C1 0.0471(3) 0.24089(15) 0.67982(9) 0.0379(5) Uani d . 1 . .
C C2 -0.0702(3) 0.29706(17) 0.72559(10) 0.0470(5) Uani d . 1 . .
H H2 -0.0251 0.3672 0.7411 0.056 Uiso calc R 1 . .
C C3 -0.2502(3) 0.2501(2) 0.74777(12) 0.0559(6) Uani d . 1 . .
H H3 -0.3216 0.2879 0.7794 0.067 Uiso calc R 1 . .
C C4 -0.3281(4) 0.1485(2) 0.72440(12) 0.0615(7) Uani d . 1 . .
H H4 -0.4534 0.1190 0.7387 0.074 Uiso calc R 1 . .
C C5 -0.2173(3) 0.09217(19) 0.67984(11) 0.0553(6) Uani d . 1 . .
H H5 -0.2685 0.0235 0.6636 0.066 Uiso calc R 1 . .
C C6 -0.0284(3) 0.13530(16) 0.65792(10) 0.0429(5) Uani d . 1 . .
C C7 0.3155(3) 0.25083(15) 0.59956(9) 0.0385(5) Uani d . 1 . .
C C8 0.4588(3) 0.31695(18) 0.56709(11) 0.0490(5) Uani d . 1 . .
H H8 0.4994 0.3865 0.5845 0.059 Uiso calc R 1 . .
C C9 0.5405(4) 0.2812(2) 0.51022(12) 0.0613(6) Uani d . 1 . .
H H9 0.6383 0.3261 0.4904 0.074 Uiso calc R 1 . .
C C10 0.4801(4) 0.1798(2) 0.48169(12) 0.0644(7) Uani d . 1 . .
H H10 0.5326 0.1571 0.4423 0.077 Uiso calc R 1 . .
C C11 0.3413(4) 0.11342(18) 0.51272(11) 0.0551(6) Uani d . 1 . .
H H11 0.3003 0.0447 0.4942 0.066 Uiso calc R 1 . .
C C12 0.2605(3) 0.14667(16) 0.57131(10) 0.0424(5) Uani d . 1 . .
C C13 0.3051(3) 0.39597(15) 0.68456(10) 0.0400(5) Uani d . 1 . .
H H13A 0.4581 0.4007 0.6815 0.048 Uiso calc R 1 . .
H H13B 0.2798 0.3974 0.7310 0.048 Uiso calc R 1 . .
C C14 0.2012(3) 0.49772(15) 0.65152(9) 0.0380(5) Uani d . 1 . .
C C15 0.0249(4) 0.49180(19) 0.60717(11) 0.0571(6) Uani d . 1 . .
H H15 -0.0329 0.4223 0.5951 0.068 Uiso calc R 1 . .
C C16 -0.0678(4) 0.5888(2) 0.58025(13) 0.0713(7) Uani d . 1 . .
H H16 -0.1875 0.5843 0.5503 0.086 Uiso calc R 1 . .
C C17 0.0174(4) 0.6915(2) 0.59780(13) 0.0658(7) Uani d . 1 . .
H H17 -0.0449 0.7566 0.5799 0.079 Uiso calc R 1 . .
C C18 0.1927(4) 0.69818(18) 0.64129(12) 0.0577(6) Uani d . 1 . .
H H18 0.2498 0.7679 0.6531 0.069 Uiso calc R 1 . .
C C19 0.2860(3) 0.60252(16) 0.66792(10) 0.0470(5) Uani d . 1 . .
H H19 0.4072 0.6080 0.6972 0.056 Uiso calc R 1 . .

loop_
_atom_site_aniso_label
_atom_site_aniso_U_11
_atom_site_aniso_U_22
_atom_site_aniso_U_33
_atom_site_aniso_U_12
_atom_site_aniso_U_13
_atom_site_aniso_U_23
N1 0.0403(9) 0.0307(9) 0.0428(9) 0.0004(8) 0.0072(7) 0.0001(7)
O1 0.0760(11) 0.0362(8) 0.0685(10) 0.0096(8) 0.0085(9) 0.0108(7)
S1 0.0607(4) 0.0344(3) 0.0537(4) -0.0069(3) 0.0040(3) -0.0047(2)
C1 0.0382(11) 0.0337(10) 0.0415(11) 0.0043(9) 0.0021(9) 0.0082(9)
C2 0.0483(13) 0.0402(12) 0.0538(13) 0.0088(10) 0.0121(10) 0.0072(10)
C3 0.0492(14) 0.0589(15) 0.0617(15) 0.0157(12) 0.0167(11) 0.0140(12)
C4 0.0402(13) 0.0721(17) 0.0739(17) 0.0005(13) 0.0153(12) 0.0190(14)
C5 0.0473(13) 0.0522(13) 0.0655(15) -0.0094(11) -0.0006(12) 0.0110(12)
C6 0.0419(12) 0.0407(12) 0.0458(12) -0.0003(10) 0.0012(9) 0.0053(9)
C7 0.0375(11) 0.0346(11) 0.0437(12) 0.0061(9) 0.0047(9) 0.0040(9)
C8 0.0474(13) 0.0426(12) 0.0586(14) 0.0012(10) 0.0142(11) 0.0047(11)
C9 0.0613(15) 0.0594(15) 0.0664(16) 0.0094(13) 0.0250(12) 0.0106(13)
C10 0.0782(18) 0.0658(17) 0.0527(15) 0.0166(15) 0.0258(13) 0.0029(13)
C11 0.0688(16) 0.0474(13) 0.0493(13) 0.0133(12) 0.0061(12) -0.0056(11)
C12 0.0449(12) 0.0386(11) 0.0435(12) 0.0064(10) 0.0032(9) 0.0025(9)
C13 0.0406(11) 0.0351(11) 0.0441(11) -0.0019(9) 0.0024(9) -0.0017(9)
C14 0.0405(12) 0.0341(11) 0.0398(11) 0.0028(9) 0.0059(9) -0.0015(9)
C15 0.0581(15) 0.0467(13) 0.0640(15) -0.0007(11) -0.0105(12) 0.0036(11)
C16 0.0649(17) 0.0728(18) 0.0735(17) 0.0149(15) -0.0109(13) 0.0165(15)
C17 0.0839(19) 0.0470(15) 0.0682(16) 0.0211(14) 0.0174(15) 0.0187(12)
C18 0.0831(18) 0.0347(12) 0.0580(14) 0.0000(12) 0.0225(13) 0.0035(11)
C19 0.0572(14) 0.0402(12) 0.0443(12) -0.0051(11) 0.0078(10) -0.0017(10)

loop_
_atom_type_symbol
_atom_type_description
_atom_type_scat_dispersion_real
_atom_type_scat_dispersion_imag
_atom_type_scat_source
C C 0.0033 0.0016 'International Tables Vol C Tables 4.2.6.8 and 6.1.1.4'
H H 0.0000 0.0000 'International Tables Vol C Tables 4.2.6.8 and 6.1.1.4'
N N 0.0061 0.0033 'International Tables Vol C Tables 4.2.6.8 and 6.1.1.4'
O O 0.0106 0.0060 'International Tables Vol C Tables 4.2.6.8 and 6.1.1.4'
S S 0.1246 0.1234 'International Tables Vol C Tables 4.2.6.8 and 6.1.1.4'

loop_
_geom_angle_atom_site_label_1
_geom_angle_atom_site_label_2
_geom_angle_atom_site_label_3
_geom_angle_site_symmetry_1
_geom_angle_site_symmetry_3
_geom_angle
_geom_angle_publ_flag
C1 N1 C7 . . 122.21(16) ?
C1 N1 C13 . . 118.50(15) ?
C7 N1 C13 . . 118.04(15) ?
O1 S1 C6 . . 107.77(9) ?
O1 S1 C12 . . 107.82(9) ?
C6 S1 C12 . . 96.94(9) ?
N1 C1 C2 . . 121.18(17) ?
N1 C1 C6 . . 121.68(18) ?
C2 C1 C6 . . 117.14(18) ?
C3 C2 C1 . . 121.0(2) ?
C3 C2 H2 . . 119.5 ?
C1 C2 H2 . . 119.5 ?
C2 C3 C4 . . 121.7(2) ?
C2 C3 H3 . . 119.1 ?
C4 C3 H3 . . 119.1 ?
C5 C4 C3 . . 118.5(2) ?
C5 C4 H4 . . 120.8 ?
C3 C4 H4 . . 120.8 ?
C4 C5 C6 . . 121.5(2) ?
C4 C5 H5 . . 119.3 ?
C6 C5 H5 . . 119.3 ?
C5 C6 C1 . . 120.1(2) ?
C5 C6 S1 . . 115.95(16) ?
C1 C6 S1 . . 123.43(15) ?
N1 C7 C12 . . 121.97(17) ?
N1 C7 C8 . . 121.10(18) ?
C12 C7 C8 . . 116.93(19) ?
C9 C8 C7 . . 121.4(2) ?
C9 C8 H8 . . 119.3 ?
C7 C8 H8 . . 119.3 ?
C8 C9 C10 . . 121.2(2) ?
C8 C9 H9 . . 119.4 ?
C10 C9 H9 . . 119.4 ?
C11 C10 C9 . . 118.5(2) ?
C11 C10 H10 . . 120.8 ?
C9 C10 H10 . . 120.8 ?
C10 C11 C12 . . 121.3(2) ?
C10 C11 H11 . . 119.3 ?
C12 C11 H11 . . 119.3 ?
C11 C12 C7 . . 120.65(19) ?
C11 C12 S1 . . 115.57(16) ?
C7 C12 S1 . . 123.25(15) ?
N1 C13 C14 . . 114.44(15) ?
N1 C13 H13A . . 108.6 ?
C14 C13 H13A . . 108.6 ?
N1 C13 H13B . . 108.6 ?
C14 C13 H13B . . 108.6 ?
H13A C13 H13B . . 107.6 ?
C15 C14 C19 . . 118.54(18) ?
C15 C14 C13 . . 123.23(17) ?
C19 C14 C13 . . 118.22(17) ?
C14 C15 C16 . . 120.5(2) ?
C14 C15 H15 . . 119.8 ?
C16 C15 H15 . . 119.8 ?
C17 C16 C15 . . 119.9(2) ?
C17 C16 H16 . . 120.0 ?
C15 C16 H16 . . 120.0 ?
C18 C17 C16 . . 120.0(2) ?
C18 C17 H17 . . 120.0 ?
C16 C17 H17 . . 120.0 ?
C17 C18 C19 . . 120.4(2) ?
C17 C18 H18 . . 119.8 ?
C19 C18 H18 . . 119.8 ?
C18 C19 C14 . . 120.6(2) ?
C18 C19 H19 . . 119.7 ?
C14 C19 H19 . . 119.7 ?

loop_
_geom_bond_atom_site_label_1
_geom_bond_atom_site_label_2
_geom_bond_site_symmetry_2
_geom_bond_distance
_geom_bond_publ_flag
N1 C1 . 1.394(2) ?
N1 C7 . 1.394(2) ?
N1 C13 . 1.463(2) ?
O1 S1 . 1.4934(15) ?
S1 C6 . 1.756(2) ?
S1 C12 . 1.759(2) ?
C1 C2 . 1.402(3) ?
C1 C6 . 1.405(3) ?
C2 C3 . 1.370(3) ?
C2 H2 . 0.9300 ?
C3 C4 . 1.377(3) ?
C3 H3 . 0.9300 ?
C4 C5 . 1.363(3) ?
C4 H4 . 0.9300 ?
C5 C6 . 1.399(3) ?
C5 H5 . 0.9300 ?
C7 C12 . 1.400(3) ?
C7 C8 . 1.401(3) ?
C8 C9 . 1.370(3) ?
C8 H8 . 0.9300 ?
C9 C10 . 1.381(3) ?
C9 H9 . 0.9300 ?
C10 C11 . 1.368(3) ?
C10 H10 . 0.9300 ?
C11 C12 . 1.389(3) ?
C11 H11 . 0.9300 ?
C13 C14 . 1.509(2) ?
C13 H13A . 0.9700 ?
C13 H13B . 0.9700 ?
C14 C15 . 1.372(3) ?
C14 C19 . 1.389(3) ?
C15 C16 . 1.388(3) ?
C15 H15 . 0.9300 ?
C16 C17 . 1.372(3) ?
C16 H16 . 0.9300 ?
C17 C18 . 1.358(3) ?
C17 H17 . 0.9300 ?
C18 C19 . 1.374(3) ?
C18 H18 . 0.9300 ?
C19 H19 . 0.9300 ?

loop_
_geom_hbond_atom_site_label_D
_geom_hbond_atom_site_label_H
_geom_hbond_atom_site_label_A
_geom_hbond_site_symmetry_A
_geom_hbond_distance_DH
_geom_hbond_distance_HA
_geom_hbond_distance_DA
_geom_hbond_angle_DHA
_geom_hbond_publ_flag
C13 H13B O1 2_556 0.97 2.52 3.431(2) 157 yes
C18 H18 O1 1_565 0.93 2.57 3.442(3) 157 yes

loop_
_geom_torsion_atom_site_label_1
_geom_torsion_atom_site_label_2
_geom_torsion_atom_site_label_3
_geom_torsion_atom_site_label_4
_geom_torsion_site_symmetry_1
_geom_torsion_site_symmetry_2
_geom_torsion_site_symmetry_3
_geom_torsion_site_symmetry_4
_geom_torsion
_geom_torsion_publ_flag
C7 N1 C1 C2 . . . . -162.60(17) ?
C13 N1 C1 C2 . . . . 4.4(3) ?
C7 N1 C1 C6 . . . . 16.6(3) ?
C13 N1 C1 C6 . . . . -176.46(16) ?
N1 C1 C2 C3 . . . . 179.35(18) ?
C6 C1 C2 C3 . . . . 0.1(3) ?
C1 C2 C3 C4 . . . . -2.6(3) ?
C2 C3 C4 C5 . . . . 2.4(3) ?
C3 C4 C5 C6 . . . . 0.1(3) ?
C4 C5 C6 C1 . . . . -2.5(3) ?
C4 C5 C6 S1 . . . . 169.87(17) ?
N1 C1 C6 C5 . . . . -176.90(17) ?
C2 C1 C6 C5 . . . . 2.3(3) ?
N1 C1 C6 S1 . . . . 11.3(3) ?
C2 C1 C6 S1 . . . . -169.46(15) ?
O1 S1 C6 C5 . . . . -90.78(17) ?
C12 S1 C6 C5 . . . . 157.95(16) ?
O1 S1 C6 C1 . . . . 81.32(17) ?
C12 S1 C6 C1 . . . . -29.95(18) ?
C1 N1 C7 C12 . . . . -16.3(3) ?
C13 N1 C7 C12 . . . . 176.65(16) ?
C1 N1 C7 C8 . . . . 162.34(17) ?
C13 N1 C7 C8 . . . . -4.7(3) ?
N1 C7 C8 C9 . . . . -178.49(19) ?
C12 C7 C8 C9 . . . . 0.2(3) ?
C7 C8 C9 C10 . . . . 1.7(3) ?
C8 C9 C10 C11 . . . . -2.1(4) ?
C9 C10 C11 C12 . . . . 0.5(3) ?
C10 C11 C12 C7 . . . . 1.5(3) ?
C10 C11 C12 S1 . . . . -170.45(17) ?
N1 C7 C12 C11 . . . . 176.90(18) ?
C8 C7 C12 C11 . . . . -1.8(3) ?
N1 C7 C12 S1 . . . . -11.8(3) ?
C8 C7 C12 S1 . . . . 169.48(15) ?
O1 S1 C12 C11 . . . . 90.65(17) ?
C6 S1 C12 C11 . . . . -158.12(16) ?
O1 S1 C12 C7 . . . . -81.06(18) ?
C6 S1 C12 C7 . . . . 30.17(18) ?
C1 N1 C13 C14 . . . . -86.1(2) ?
C7 N1 C13 C14 . . . . 81.4(2) ?
N1 C13 C14 C15 . . . . 11.1(3) ?
N1 C13 C14 C19 . . . . -170.27(17) ?
C19 C14 C15 C16 . . . . -1.0(3) ?
C13 C14 C15 C16 . . . . 177.7(2) ?
C14 C15 C16 C17 . . . . 0.2(4) ?
C15 C16 C17 C18 . . . . 0.2(4) ?
C16 C17 C18 C19 . . . . 0.1(4) ?
C17 C18 C19 C14 . . . . -0.9(3) ?
C15 C14 C19 C18 . . . . 1.3(3) ?
C13 C14 C19 C18 . . . . -177.42(19) ?

loop_
_cod_related_entry_id
_cod_related_entry_database
_cod_related_entry_code
1 ChemSpider 30655842
